data_7049017
loop_
_publ_author_name
'Mart\'inez-Mart\'inez, Antonio J.'
'Weller, Andrew S.'

_publ_section_title
;
 Solvent-free anhydrous Li+, Na+ and K+ salts of
 [B(3,5-(CF3)2C6H3)4]&#x2212;, [BArF4]&#x2212;. Improved synthesis and
 solid-state structures
;
_journal_name_full 'Dalton Transactions'
_journal_paper_doi 10.1039/C9DT00235A
_journal_year 2019
_chemical_formula_moiety '0.5(C64 H28 B2 F48 Li2 O2)'
_chemical_formula_sum 'C32 H14 B F24 Li O'
_chemical_formula_weight 888.18
_chemical_properties_physical Hygroscopic
_space_group_crystal_system tetragonal
_space_group_IT_number 85
_space_group_name_Hall '-P 4a'
_space_group_name_H-M_alt 'P 4/n'
_symmetry_space_group_name_Hall '-P 4a'
_symmetry_space_group_name_H-M 'P 4/n :2'
_atom_sites_solution_hydrogens mixed
_atom_sites_solution_primary dual
_audit_creation_date 2018-12-17
_audit_creation_method
;
Olex2 1.2
(compiled 2018.05.29 svn.r3508 for OlexSys, GUI svn.r5506)
;
_audit_update_record
;
2018-12-20 deposited with the CCDC.
2019-01-31 downloaded from the CCDC.
;
_cell_angle_alpha 90
_cell_angle_beta 90
_cell_angle_gamma 90
_cell_formula_units_Z 2
_cell_length_a 13.45985(14)
_cell_length_b 13.45985(14)
_cell_length_c 9.66072(16)
_cell_measurement_reflns_used 11247
_cell_measurement_temperature 150.0(3)
_cell_measurement_theta_max 75.8330
_cell_measurement_theta_min 4.5410
_cell_volume 1750.21(4)
_computing_cell_refinement 'CrysAlisPro 1.171.39.46 (Rigaku OD, 2018)'
_computing_data_collection 'CrysAlisPro 1.171.39.46 (Rigaku OD, 2018)'
_computing_data_reduction 'CrysAlisPro 1.171.39.46 (Rigaku OD, 2018)'
_computing_molecular_graphics 'Olex2 (Dolomanov et al., 2009)'
_computing_publication_material 'Olex2 (Dolomanov et al., 2009)'
_computing_structure_refinement 'ShelXL (Sheldrick, 2015)'
_computing_structure_solution 'ShelXT (Sheldrick, 2015)'
_diffrn_ambient_environment N~2~
_diffrn_ambient_temperature 150.0(3)
_diffrn_detector 'CCD plate'
_diffrn_detector_area_resol_mean 10.4102
_diffrn_detector_type Atlas
_diffrn_measured_fraction_theta_full 1.000
_diffrn_measured_fraction_theta_max 0.998
_diffrn_measurement_details
;
List of Runs (angles in degrees, time in seconds):

  # Type    Start    End  Width  t~exp~   \w     \q     \k     \f   Frames
#--------------------------------------------------------------------------
  1  \w     59.00 125.00   1.00    1.00    --   42.66 178.00-120.00   66
  2  \w     63.00  98.00   1.00    1.00    --   42.66 178.00-180.00   35
  3  \w     60.00  97.00   1.00    1.00    --   42.66 178.00 -30.00   37
  4  \w     42.00  79.00   1.00    3.00    --  111.00 -45.00  30.00   37
  5  \w     47.00  75.00   1.00    3.00    --  111.00 -30.00-120.00   28
  6  \w     60.00 139.00   1.00    3.00    --  111.00 -61.00 -60.00   79
  7  \w     57.00  89.00   1.00    3.00    --  111.00 -30.00  30.00   32
  8  \w     52.00 103.00   1.00    3.00    --  111.00 -99.00 -85.00   51
  9  \w     42.00  67.00   1.00    3.00    --  111.00 -30.00 -30.00   25
 10  \w     44.00  98.00   1.00    3.00    --  111.00 -45.00 150.00   54
 11  \w    -99.00 -18.00   1.00    1.00    --  -42.66 -57.00 -30.00   81
 12  \w    -55.00 -28.00   1.00    1.00    --  -42.66 -57.00-120.00   27
 13  \w     42.00  68.00   1.00    3.00    --  111.00 -45.00 -30.00   26
 14  \w    143.00 169.00   1.00    3.00    --  111.00  45.00 -30.00   26
 15  \w     81.00 128.00   1.00    3.00    --  111.00  77.00 -90.00   47
 16  \w    121.00 174.00   1.00    3.00    --  111.00 125.00-180.00   53
 17  \w    135.00 172.00   1.00    3.00    --  111.00  45.00 -90.00   37
 18  \w     88.00 130.00   1.00    3.00    --  111.00  45.00 -90.00   42
 19  \w     84.00 110.00   1.00    3.00    --  111.00  61.00-120.00   26
 20  \w    141.00 167.00   1.00    3.00    --  111.00  61.00-120.00   26
 21  \w     96.00 131.00   1.00    3.00    --  111.00  45.00 -30.00   35
 22  \w    136.00 161.00   1.00    3.00    --  111.00  77.00 -90.00   25
 23  \w     84.00 111.00   1.00    3.00    --  111.00  77.00-120.00   27
 24  \w     62.00  90.00   1.00    3.00    --  111.00 -30.00 -90.00   28
 25  \w    -74.00 -48.00   1.00    1.00    --  -42.66  77.00 120.00   26
 26  \w      4.00  31.00   1.00    1.00    --  -42.66  77.00 120.00   27
 27  \w     91.00 116.00   1.00    1.00    --   42.66 178.00  30.00   25
 28  \w     32.00  96.00   1.00    3.00    --  111.00 -95.00-150.00   64
 29  \w     39.00  85.00   1.00    3.00    --  111.00 -30.00-180.00   46
 30  \w    145.00 177.00   1.00    3.00    --  111.00  45.00  30.00   32
 31  \w     97.00 123.00   1.00    3.00    --  111.00  61.00 -60.00   26
 32  \w    126.00 152.00   1.00    3.00    --  111.00  61.00-180.00   26
 33  \w     85.00 111.00   1.00    3.00    --  111.00  61.00-180.00   26
 34  \w    134.00 175.00   1.00    3.00    --  111.00  61.00 -60.00   41
 35  \w    116.00 155.00   1.00    3.00    --  111.00  30.00-150.00   39
 36  \w     -2.00  25.00   1.00    1.00    --  -42.66  38.00  30.00   27
 37  \w   -115.00 -16.00   1.00    1.00    --  -42.66 -19.00-150.00   99
 38  \w     56.00  83.00   1.00    1.00    --   42.66 -99.00 -30.00   27
 39  \w     90.00 121.00   1.00    3.00    --  111.00-131.00 119.02   31
 40  \w    125.00 152.00   1.00    3.00    --  111.00 125.00 150.00   27
 41  \w     43.00  89.00   1.00    3.00    --  111.00 -45.00-120.00   46
 42  \w     42.00  68.00   1.00    3.00    --  111.00-131.00 119.02   26
 43  \w     36.00  62.00   1.00    3.00    --  111.00 -30.00 -60.00   26
 44  \w     56.00  82.00   1.00    3.00    --  111.00-125.00 -90.00   26
 45  \w     43.00  81.00   1.00    3.00    --  111.00 -45.00  90.00   38
 46  \w     78.00 104.00   1.00    3.00    --  111.00-125.00-150.00   26
 47  \w     65.00  92.00   1.00    3.00    --  111.00-125.00   0.00   27
 48  \w     36.00  61.00   1.00    3.00    --  111.00 -30.00   0.00   25
 49  \w    106.00 133.00   1.00    3.00    --  111.00 125.00-150.00   27
 50  \w     75.00 118.00   1.00    3.00    --  111.00-125.00-180.00   43
 51  \w     81.00 142.00   1.00    3.00    --  111.00 -77.00   0.00   61
 52  \w     97.00 130.00   1.00    3.00    --  111.00-141.00  40.39   33
 53  \w     92.00 118.00   1.00    3.00    --  111.00-125.00-120.00   26
 54  \w     91.00 117.00   1.00    3.00    --  111.00-125.00 -60.00   26
 55  \w     46.00  91.00   1.00    3.00    --  111.00-141.00  40.39   45
;
_diffrn_measurement_device 'four-circle diffractometer'
_diffrn_measurement_device_type 'SuperNova, Dual, Cu at home/near, Atlas'
_diffrn_measurement_method '\w scans'
_diffrn_orient_matrix_type 'CrysAlisPro convention (1999,Acta A55,543-557)'
_diffrn_orient_matrix_UB_11 0.0914619000
_diffrn_orient_matrix_UB_12 0.0677943000
_diffrn_orient_matrix_UB_13 -0.0167063000
_diffrn_orient_matrix_UB_21 -0.0583373000
_diffrn_orient_matrix_UB_22 0.0658260000
_diffrn_orient_matrix_UB_23 -0.1020234000
_diffrn_orient_matrix_UB_31 -0.0365667000
_diffrn_orient_matrix_UB_32 0.0645689000
_diffrn_orient_matrix_UB_33 0.1213873000
_diffrn_radiation_monochromator mirror
_diffrn_radiation_probe x-ray
_diffrn_radiation_type CuK\a
_diffrn_radiation_wavelength 1.54184
_diffrn_reflns_av_R_equivalents 0.0207
_diffrn_reflns_av_unetI/netI 0.0079
_diffrn_reflns_Laue_measured_fraction_full 1.000
_diffrn_reflns_Laue_measured_fraction_max 0.998
_diffrn_reflns_limit_h_max 16
_diffrn_reflns_limit_h_min -16
_diffrn_reflns_limit_k_max 16
_diffrn_reflns_limit_k_min -15
_diffrn_reflns_limit_l_max 12
_diffrn_reflns_limit_l_min -12
_diffrn_reflns_number 22082
_diffrn_reflns_point_group_measured_fraction_full 1.000
_diffrn_reflns_point_group_measured_fraction_max 0.998
_diffrn_reflns_theta_full 67.684
_diffrn_reflns_theta_max 76.216
_diffrn_reflns_theta_min 4.577
_diffrn_source 'micro-focus sealed X-ray tube'
_diffrn_source_type 'SuperNova (Cu) X-ray Source'
_exptl_absorpt_coefficient_mu 1.736
_exptl_absorpt_correction_T_max 1.00000
_exptl_absorpt_correction_T_min 0.92535
_exptl_absorpt_correction_type multi-scan
_exptl_absorpt_process_details
;
CrysAlisPro 1.171.39.46 (Rigaku Oxford Diffraction, 2018)
Empirical absorption correction using spherical harmonics,
 implemented in SCALE3 ABSPACK scaling algorithm.
;
_exptl_crystal_colour colourless
_exptl_crystal_colour_primary colourless
_exptl_crystal_density_diffrn 1.685
_exptl_crystal_description prism
_exptl_crystal_F_000 876
_exptl_crystal_size_max 0.16
_exptl_crystal_size_mid 0.12
_exptl_crystal_size_min 0.12
_refine_diff_density_max 0.430
_refine_diff_density_min -0.333
_refine_diff_density_rms 0.050
_refine_ls_extinction_method none
_refine_ls_goodness_of_fit_ref 1.088
_refine_ls_hydrogen_treatment constr
_refine_ls_matrix_type full
_refine_ls_number_parameters 192
_refine_ls_number_reflns 1826
_refine_ls_number_restraints 231
_refine_ls_restrained_S_all 1.488
_refine_ls_R_factor_all 0.0537
_refine_ls_R_factor_gt 0.0523
_refine_ls_shift/su_max 0.000
_refine_ls_shift/su_mean 0.000
_refine_ls_structure_factor_coef Fsqd
_refine_ls_weighting_details 'w=1/[\s^2^(Fo^2^)+(0.0640P)^2^+1.3632P] where P=(Fo^2^+2Fc^2^)/3'
_refine_ls_weighting_scheme calc
_refine_ls_wR_factor_gt 0.1380
_refine_ls_wR_factor_ref 0.1390
_reflns_Friedel_coverage 0.000
_reflns_number_gt 1744
_reflns_number_total 1826
_reflns_threshold_expression 'I > 2\s(I)'
_cod_data_source_file c9dt00235a2.cif
_cod_data_source_block libarf4h2o
_cod_original_cell_volume 1750.21(5)
_cod_database_code 7049017
_shelx_shelxl_version_number 2018/1
_chemical_oxdiff_formula 'C32 H12 B1 F24 Li1'
_shelx_space_group_comment
;
The symmetry employed for this shelxl refinement is uniquely defined
by the following loop, which should always be used as a source of
symmetry information in preference to the above space-group names.
They are only intended as comments.
;
_shelx_estimated_absorpt_t_max 0.819
_shelx_estimated_absorpt_t_min 0.769
_reflns_odcompleteness_completeness 99.95
_reflns_odcompleteness_iscentric 1
_reflns_odcompleteness_theta 74.33
_olex2_refinement_description
;
1. Fixed Uiso
 At 1.2 times of:
  All C(H) groups
 At 1.5 times of:
  All O(H,H) groups
2. Restrained distances
 F5-F6 \\sim F5-F4 \\sim F5A-F6A \\sim F5A-F4A
 with sigma of 0.04
 C8-F5 \\sim C8-F5A \\sim C8-F6 \\sim C8-F6A \\sim C8-F4A \\sim C8-F4
 with sigma of 0.02
 F2-F3 \\sim F2-F1 \\sim F2A-F3A \\sim F2A-F1A \\sim F3A-F1A \\sim F3-F1
 with sigma of 0.04
 C7-F2 \\sim C7-F2A \\sim C7-F3A \\sim C7-F3 \\sim C7-F1 \\sim C7-F1A
 with sigma of 0.02
3. Uiso/Uaniso restraints and constraints
F5 \\sim F4 \\sim C8 \\sim F6 \\sim F5A \\sim F4A \\sim F6A: within 2A with
sigma of 0.01 and sigma for terminal atoms of 0.01
F2 \\sim F3 \\sim F1 \\sim C7 \\sim F2A \\sim F3A \\sim F1A: within 2A with
sigma of 0.01 and sigma for terminal atoms of 0.01
4. Rigid body (RIGU) restrains
 F5, F4, C8, F6, F5A, F4A, F6A
 with sigma for 1-2 distances of 0.004 and sigma for 1-3 distances of 0.004
 F2, F3, F1, F2A, F3A, F1A
 with sigma for 1-2 distances of 0.004 and sigma for 1-3 distances of 0.004
5. Others
 Sof(F5A)=Sof(F4A)=Sof(F6A)=1-FVAR(1)
 Sof(F5)=Sof(F4)=Sof(F6)=FVAR(1)
 Sof(F2A)=Sof(F3A)=Sof(F1A)=1-FVAR(2)
 Sof(F2)=Sof(F3)=Sof(F1)=FVAR(2)
 Fixed Sof: H1A(0.25) H1B(0.25)
6.a Rotating group:
 O1(H1A,H1B)
6.b Aromatic/amide H refined with riding coordinates:
 C2(H2), C6(H6), C4(H4)
;
_olex2_submission_special_instructions 'No special instructions were received'
_oxdiff_exptl_absorpt_empirical_details
;
Empirical correction (ABSPACK) includes:
- Absorption correction using spherical harmonics
- Frame scaling
;
_oxdiff_exptl_absorpt_empirical_full_max 1.111
_oxdiff_exptl_absorpt_empirical_full_min 0.939

loop_
_space_group_symop_operation_xyz
'x, y, z'
'-x+1/2, -y+1/2, z'
'-y+1/2, x, z'
'y, -x+1/2, z'
'-x, -y, -z'
'x-1/2, y-1/2, -z'
'y-1/2, -x, -z'
'-y, x-1/2, -z'

loop_
_atom_site_label
_atom_site_type_symbol
_atom_site_fract_x
_atom_site_fract_y
_atom_site_fract_z
_atom_site_U_iso_or_equiv
_atom_site_adp_type
_atom_site_occupancy
_atom_site_site_symmetry_order
_atom_site_calc_flag
_atom_site_refinement_flags_posn
_atom_site_refinement_flags_adp
_atom_site_refinement_flags_occupancy
_atom_site_disorder_assembly
_atom_site_disorder_group
F2 F 0.6184(7) 0.5035(5) 0.1819(9) 0.0499(14) Uani 0.640(16) 1 d D U . A 1
O1 O 0.750000 0.750000 0.4527(3) 0.0477(7) Uani 1 4 d S T P A .
H1A H 0.819269 0.764764 0.520671 0.071 Uiso 0.25 1 d GR . . . .
H1B H 0.735324 0.680709 0.520681 0.071 Uiso 0.25 1 d GR . . . .
F3 F 0.6161(5) 0.6140(7) 0.0239(6) 0.0586(14) Uani 0.640(16) 1 d D U . A 1
F1 F 0.6308(3) 0.6573(3) 0.2392(7) 0.0452(10) Uani 0.640(16) 1 d D U . A 1
F5 F 0.3387(8) 0.4562(7) 0.4867(10) 0.0685(17) Uani 0.487(5) 1 d D U . B 1
C2 C 0.42027(12) 0.66415(12) 0.08185(18) 0.0261(4) Uani 1 1 d . . . . .
H2 H 0.452634 0.696724 0.009922 0.031 Uiso 1 1 calc R . . . .
C1 C 0.31855(12) 0.67944(12) 0.10031(17) 0.0249(4) Uani 1 1 d . . . . .
C3 C 0.47484(13) 0.60139(13) 0.16820(19) 0.0292(4) Uani 1 1 d . . . . .
C6 C 0.27546(14) 0.62902(13) 0.21163(19) 0.0301(4) Uani 1 1 d . . . . .
H6 H 0.208088 0.637966 0.228978 0.036 Uiso 1 1 calc R . . . .
C5 C 0.32936(15) 0.56603(14) 0.2974(2) 0.0357(4) Uani 1 1 d . . . . .
C4 C 0.43023(15) 0.55134(14) 0.2767(2) 0.0348(4) Uani 1 1 d . . . . .
H4 H 0.466645 0.509283 0.333800 0.042 Uiso 1 1 calc R . . . .
C7 C 0.58410(14) 0.59187(14) 0.1477(2) 0.0378(5) Uani 1 1 d D U . . .
B1 B 0.250000 0.750000 0.000000 0.0236(7) Uani 1 4 d S T P . .
F4 F 0.1998(4) 0.4763(6) 0.3940(6) 0.0929(17) Uani 0.487(5) 1 d D U . B 1
C8 C 0.2782(2) 0.5143(2) 0.4132(3) 0.0643(7) Uani 1 1 d D U . . .
F6 F 0.2573(4) 0.5878(3) 0.5198(5) 0.0860(15) Uani 0.487(5) 1 d D U . B 1
Li1 Li 0.750000 0.750000 0.2620(8) 0.0391(14) Uani 1 4 d S T P . .
F5A F 0.2360(4) 0.4208(4) 0.3496(5) 0.0802(13) Uani 0.513(5) 1 d D U . B 2
F4A F 0.1926(4) 0.5489(4) 0.4488(6) 0.0923(17) Uani 0.513(5) 1 d D U . B 2
F6A F 0.3317(8) 0.4791(7) 0.5084(10) 0.080(2) Uani 0.513(5) 1 d D U . B 2
F2A F 0.6283(13) 0.5154(9) 0.2094(14) 0.046(2) Uani 0.360(16) 1 d D U . A 2
F3A F 0.6078(10) 0.5823(7) 0.0107(10) 0.0474(16) Uani 0.360(16) 1 d D U . A 2
F1A F 0.6372(5) 0.6748(6) 0.1785(15) 0.0542(18) Uani 0.360(16) 1 d D U . A 2

loop_
_atom_site_aniso_label
_atom_site_aniso_U_11
_atom_site_aniso_U_22
_atom_site_aniso_U_33
_atom_site_aniso_U_23
_atom_site_aniso_U_13
_atom_site_aniso_U_12
F2 0.036(2) 0.0386(16) 0.075(3) -0.0069(17) -0.009(2) 0.0132(13)
O1 0.0494(11) 0.0494(11) 0.0443(16) 0.000 0.000 0.000
F3 0.0279(15) 0.086(4) 0.061(2) 0.021(2) 0.0048(14) 0.006(2)
F1 0.0289(11) 0.0398(14) 0.067(2) -0.0052(15) -0.0131(14) -0.0063(9)
F5 0.085(3) 0.063(3) 0.058(4) 0.035(2) 0.014(2) 0.023(2)
C2 0.0262(8) 0.0228(8) 0.0294(8) -0.0013(6) -0.0028(6) -0.0015(6)
C1 0.0265(8) 0.0207(7) 0.0275(8) -0.0029(6) -0.0030(6) -0.0010(6)
C3 0.0276(9) 0.0244(8) 0.0356(9) -0.0040(7) -0.0081(7) 0.0010(6)
C6 0.0290(8) 0.0277(8) 0.0337(9) 0.0021(7) 0.0014(7) 0.0006(6)
C5 0.0404(10) 0.0325(9) 0.0343(9) 0.0070(8) -0.0004(8) 0.0012(8)
C4 0.0396(10) 0.0289(9) 0.0359(9) 0.0041(7) -0.0088(8) 0.0042(7)
C7 0.0295(9) 0.0322(9) 0.0517(11) -0.0014(8) -0.0104(8) 0.0038(7)
B1 0.0219(10) 0.0219(10) 0.0269(17) 0.000 0.000 0.000
F4 0.070(3) 0.128(4) 0.081(3) 0.053(3) -0.009(2) -0.044(3)
C8 0.0570(14) 0.0725(16) 0.0634(15) 0.0390(13) 0.0123(12) 0.0106(12)
F6 0.111(3) 0.078(2) 0.068(2) 0.0154(18) 0.055(2) 0.009(2)
Li1 0.035(2) 0.035(2) 0.048(4) 0.000 0.000 0.000
F5A 0.088(3) 0.074(2) 0.079(2) 0.0310(19) 0.008(2) -0.033(2)
F4A 0.097(3) 0.095(3) 0.085(3) 0.051(2) 0.056(2) 0.038(3)
F6A 0.096(4) 0.100(5) 0.043(3) 0.034(3) -0.011(3) -0.014(3)
F2A 0.040(3) 0.041(3) 0.057(4) 0.007(3) -0.016(3) 0.016(3)
F3A 0.033(3) 0.049(3) 0.060(3) -0.001(2) 0.0009(19) 0.002(3)
F1A 0.035(2) 0.043(3) 0.085(5) -0.014(3) -0.015(3) -0.0044(18)

loop_
_atom_type_symbol
_atom_type_description
_atom_type_scat_dispersion_real
_atom_type_scat_dispersion_imag
_atom_type_scat_source
C C 0.0181 0.0091 'International Tables Vol C Tables 4.2.6.8 and 6.1.1.4'
H H 0.0000 0.0000 'International Tables Vol C Tables 4.2.6.8 and 6.1.1.4'
B B 0.0090 0.0039 'International Tables Vol C Tables 4.2.6.8 and 6.1.1.4'
F F 0.0727 0.0534 'International Tables Vol C Tables 4.2.6.8 and 6.1.1.4'
Li Li 0.0008 0.0003 'International Tables Vol C Tables 4.2.6.8 and 6.1.1.4'
O O 0.0492 0.0322 'International Tables Vol C Tables 4.2.6.8 and 6.1.1.4'

loop_
_geom_angle_atom_site_label_1
_geom_angle_atom_site_label_2
_geom_angle_atom_site_label_3
_geom_angle
_geom_angle_site_symmetry_1
_geom_angle_site_symmetry_3
H1A O1 H1B 87.3 . .
Li1 O1 H1A 124.6 . .
Li1 O1 H1B 124.6 . .
C7 F1 Li1 143.7(5) . .
C1 C2 H2 119.0 . .
C1 C2 C3 121.93(16) . .
C3 C2 H2 119.0 . .
C2 C1 C6 115.70(15) . .
C2 C1 B1 124.15(13) . .
C6 C1 B1 120.14(13) . .
C2 C3 C7 119.49(17) . .
C4 C3 C2 121.28(17) . .
C4 C3 C7 119.16(17) . .
C1 C6 H6 118.7 . .
C5 C6 C1 122.58(17) . .
C5 C6 H6 118.7 . .
C6 C5 C8 119.50(19) . .
C4 C5 C6 120.78(18) . .
C4 C5 C8 119.71(18) . .
C3 C4 C5 117.72(17) . .
C3 C4 H4 121.1 . .
C5 C4 H4 121.1 . .
F2 C7 F1 104.6(4) . .
F2 C7 C3 113.0(5) . .
F3 C7 F2 108.7(5) . .
F3 C7 F1 106.7(3) . .
F3 C7 C3 115.3(3) . .
F1 C7 C3 107.8(2) . .
F2A C7 C3 116.7(8) . .
F2A C7 F3A 104.8(8) . .
F2A C7 F1A 107.6(7) . .
F3A C7 C3 111.5(6) . .
F1A C7 C3 114.8(3) . .
F1A C7 F3A 99.6(6) . .
C1 B1 C1 110.41(6) 8_665 2_565
C1 B1 C1 110.41(6) 8_665 .
C1 B1 C1 110.41(6) 7_565 2_565
C1 B1 C1 107.60(11) 2_565 .
C1 B1 C1 110.41(6) 7_565 .
C1 B1 C1 107.60(11) 7_565 8_665
F5 C8 C5 113.1(6) . .
F5 C8 F6 98.0(5) . .
C5 C8 F5A 105.0(3) . .
F4 C8 F5 111.9(6) . .
F4 C8 C5 119.7(3) . .
F4 C8 F6 103.4(5) . .
F6 C8 C5 107.6(2) . .
F4A C8 C5 116.5(2) . .
F4A C8 F5A 94.2(4) . .
F6A C8 C5 117.4(6) . .
F6A C8 F5A 101.5(5) . .
F6A C8 F4A 116.8(6) . .
O1 Li1 F1 96.2(3) . .
O1 Li1 F1 96.2(3) . 2_665
O1 Li1 F1 96.2(3) . 3_655
O1 Li1 F1 96.2(3) . 4_565
O1 Li1 F1A 113.8(5) . 2_665
O1 Li1 F1A 113.8(5) . 3_655
O1 Li1 F1A 113.8(5) . .
O1 Li1 F1A 113.8(5) . 4_565
F1 Li1 F1 89.34(6) 3_655 .
F1 Li1 F1 89.34(6) 4_565 .
F1 Li1 F1 167.7(6) 2_665 .
F1 Li1 F1 167.7(6) 3_655 4_565
F1 Li1 F1 89.34(6) 2_665 4_565
F1 Li1 F1 89.34(6) 2_665 3_655
F1A Li1 F1 91.3(3) 3_655 2_665
F1A Li1 F1 149.7(7) 4_565 3_655
F1A Li1 F1 18.1(3) 3_655 3_655
F1A Li1 F1 18.1(3) 2_665 2_665
F1A Li1 F1 83.7(3) 2_665 3_655
F1A Li1 F1 91.3(3) . 3_655
F1A Li1 F1 83.7(3) 4_565 2_665
F1A Li1 F1 149.7(7) . 2_665
F1A Li1 F1A 80.6(4) 3_655 .
F1A Li1 F1A 132.3(10) 3_655 4_565
F1A Li1 F1A 80.6(4) 2_665 4_565
F1A Li1 F1A 132.3(10) 2_665 .
F1A Li1 F1A 80.6(4) 2_665 3_655
F1A Li1 F1A 80.6(4) 4_565 .
C7 F1A Li1 154.9(8) . .

loop_
_geom_bond_atom_site_label_1
_geom_bond_atom_site_label_2
_geom_bond_distance
_geom_bond_site_symmetry_2
F2 C7 1.317(6) .
O1 H1A 1.1578 .
O1 H1B 1.1579 .
O1 Li1 1.842(8) .
F3 C7 1.306(6) .
F1 C7 1.397(4) .
F1 Li1 2.045(4) .
F5 C8 1.334(7) .
C2 H2 0.9300 .
C2 C1 1.396(2) .
C2 C3 1.396(2) .
C1 C6 1.398(2) .
C1 B1 1.6409(17) .
C3 C4 1.383(3) .
C3 C7 1.489(3) .
C6 H6 0.9300 .
C6 C5 1.390(3) .
C5 C4 1.387(3) .
C5 C8 1.487(3) .
C4 H4 0.9300 .
C7 F2A 1.330(10) .
C7 F3A 1.368(9) .
C7 F1A 1.358(6) .
F4 C8 1.186(5) .
C8 F6 1.456(5) .
C8 F5A 1.510(5) .
C8 F4A 1.289(5) .
C8 F6A 1.261(8) .
Li1 F1A 1.995(7) 2_665
Li1 F1A 1.995(7) .
Li1 F1A 1.995(7) 3_655
Li1 F1A 1.995(7) 4_565
